data_2001518
loop_
_publ_author_name
'Suzuki, Y.'
'Miyamoto, T. K.'
'Ichida, H.'

_publ_contact_author
;
    Dr. Miyamoto, T. Ken
    Department of Chemistry
    Faculty of Science
    The University of Tokyo
    Tokyo  113
    Japan
;
_publ_section_title
;
 (Oxalato-<i>O</i>,<i>O</i>')bis(trimethylphosphine)platinum(II)
;
_journal_issue 7
_journal_name_full 'Acta Crystallographica Section C'
_journal_page_first 1317
_journal_page_last 1318
_journal_paper_doi 10.1107/S0108270192013490
_journal_volume 49
_journal_year 1993
_chemical_formula_structural '(Pt (C2 O4) (P (C H3)3)2)'
_chemical_formula_sum 'C8 H18 O4 P2 Pt'
_chemical_formula_weight 435.27
_space_group_IT_number 61
_symmetry_cell_setting orthorhombic
_symmetry_space_group_name_Hall '-P 2ac 2ab'
_symmetry_space_group_name_H-M 'P b c a'
_atom_type_scat_source
;
    International Tables for X-ray Crystallography (1974, Vol. IV)
;
_cell_angle_alpha 90
_cell_angle_beta 90
_cell_angle_gamma 90
_cell_formula_units_Z 8
_cell_length_a 16.662(2)
_cell_length_b 12.990(2)
_cell_length_c 12.226(2)
_cell_measurement_reflns_used 25
_cell_measurement_temperature 297
_cell_measurement_theta_max 20.0
_cell_measurement_theta_min 19.8
_cell_volume 2646.2(7)
_diffrn_measurement_device 'Rigaku AFC-5R diffractometer'
_diffrn_measurement_method \w/2\q
_diffrn_radiation_monochromator graphite
_diffrn_radiation_source '12kW rotating anode generator'
_diffrn_radiation_type 'Mo K\a'
_diffrn_radiation_wavelength .71069
_diffrn_reflns_limit_h_max 23
_diffrn_reflns_limit_h_min 0
_diffrn_reflns_limit_k_max 18
_diffrn_reflns_limit_k_min 0
_diffrn_reflns_limit_l_max 0
_diffrn_reflns_limit_l_min -17
_diffrn_reflns_number 4335
_diffrn_reflns_theta_max 30.1
_diffrn_standards_decay_% 0
_diffrn_standards_interval_count 150
_diffrn_standards_number 3
_exptl_absorpt_coefficient_mu 10.945
_exptl_absorpt_correction_T_max 1.00
_exptl_absorpt_correction_T_min .45
_exptl_absorpt_correction_type empirical
_exptl_crystal_colour colorless
_exptl_crystal_density_diffrn 2.185
_exptl_crystal_density_meas 2.18
_exptl_crystal_description block
_exptl_crystal_F_000 1648
_exptl_crystal_size_max .38
_exptl_crystal_size_mid .35
_exptl_crystal_size_min .35
_refine_diff_density_max 2.23
_refine_diff_density_min -3.42
_refine_ls_goodness_of_fit_obs 1.68
_refine_ls_hydrogen_treatment noref
_refine_ls_matrix_type full
_refine_ls_number_parameters 136
_refine_ls_number_reflns 2389
_refine_ls_R_factor_obs .040
_refine_ls_shift/esd_max .05
_refine_ls_structure_factor_coef F
_refine_ls_weighting_details 'w = 1.0/\s^2^(F~o~)'
_refine_ls_weighting_scheme calc
_refine_ls_wR_factor_obs .044
_reflns_number_observed 2389
_reflns_number_total 4335
_reflns_observed_criterion F>3.0\s(F)
_cod_data_source_file as1038.cif
_cod_data_source_block default
_cod_depositor_comments
;
The following automatic conversions were performed:

'_refine_ls_weighting_scheme' value 'w = 1.0/\s^2^(F~o~)' was changed
to 'calc'. New tag '_refine_ls_weighting_details' was created. The
value of the new tag was set to 'w = 1.0/\s^2^(F~o~)'.

Automatic conversion script
Id: cif_fix_values 3143 2015-03-26 13:38:13Z robertas 
;
_cod_original_cell_volume 2646.0(10)
_cod_original_formula_sum 'C8 H18 O4 P2 Pt1'
_cod_database_code 2001518

loop_
_symmetry_equiv_pos_as_xyz
+X,+Y,+Z
1/2+X,1/2-Y,-Z
-X,1/2+Y,1/2-Z
1/2-X,-Y,1/2+Z
-X,-Y,-Z
1/2-X,1/2+Y,+Z
+X,1/2-Y,1/2+Z
1/2+X,+Y,1/2-Z

loop_
_atom_site_aniso_label
_atom_site_aniso_U_11
_atom_site_aniso_U_22
_atom_site_aniso_U_33
_atom_site_aniso_U_12
_atom_site_aniso_U_13
_atom_site_aniso_U_23
Pt(1) 0.02130(10) 0.0264(2) 0.0287(2) -0.00110(10) 0.0001(2) 0.00610(10)
P(1) 0.0260(10) 0.0340(10) 0.0260(10) 0.0010(10) 0.0020(10) 0.0070(10)
P(2) 0.0250(10) 0.0270(10) 0.0320(10) -0.0010(10) 0.0040(10) 0.0030(10)
O(1) 0.021(3) 0.043(4) 0.051(4) -0.002(3) -0.006(3) 0.011(3)
O(2) 0.033(3) 0.049(5) 0.043(4) 0.003(4) -0.005(3) 0.018(4)
O(3) 0.060(5) 0.047(5) 0.065(5) 0.013(4) -0.011(4) 0.015(4)
O(4) 0.024(3) 0.074(6) 0.096(7) 0.005(4) -0.016(4) 0.019(5)
C(1) 0.033(5) 0.037(6) 0.047(6) -0.002(5) -0.003(5) -0.002(5)
C(2) 0.046(5) 0.028(5) 0.040(6) 0.005(5) -0.011(5) 0.005(4)
C(11) 0.038(6) 0.110(10) 0.072(8) -0.001(7) 0.012(6) 0.060(9)
C(12) 0.084(9) 0.034(6) 0.060(7) 0.012(6) 0.026(7) 0.019(5)
C(13) 0.069(8) 0.069(8) 0.037(6) -0.011(7) -0.013(6) 0.007(6)
C(21) 0.043(6) 0.051(7) 0.072(9) -0.013(5) 0.015(7) -0.027(6)
C(22) 0.030(5) 0.066(8) 0.080(8) 0.008(5) 0.019(6) 0.018(7)
C(23) 0.060(7) 0.059(8) 0.035(6) -0.017(6) 0.016(5) 0.003(5)

loop_
_atom_site_label
_atom_site_fract_x
_atom_site_fract_y
_atom_site_fract_z
_atom_site_U_iso_or_equiv
Pt(1) 0.04136(2) 0.09912(3) 0.12733(3) 0.02550(10)
P(1) 0.06330(10) -0.0050(2) 0.2673(2) 0.0290(10)
P(2) 0.16890(10) 0.1315(2) 0.0877(2) 0.0280(10)
O(1) -0.0814(4) 0.0858(5) 0.1439(5) 0.038(4)
O(2) 0.0071(4) 0.2064(5) 0.0116(6) 0.042(4)
O(3) -0.1000(4) 0.2991(6) -0.0290(6) 0.057(5)
O(4) -0.1930(4) 0.1523(7) 0.0770(7) 0.065(5)
C(1) -0.1207(6) 0.1506(8) 0.0824(9) 0.039(5)
C(2) -0.0695(6) 0.2264(8) 0.0169(8) 0.038(5)
C(11) -0.0302(6) -0.0440(10) 0.3270(10) 0.073(9)
C(12) 0.1148(8) -0.1246(8) 0.2430(10) 0.060(8)
C(13) 0.1138(8) 0.0540(10) 0.3812(9) 0.058(8)
C(21) 0.1975(6) 0.2564(9) 0.1360(10) 0.056(8)
C(22) 0.2508(6) 0.0510(10) 0.1290(10) 0.058(6)
C(23) 0.1810(7) 0.1400(10) -0.0577(8) 0.051(6)
H(1) -0.0597 0.0164 0.3512 0.086
H(2) -0.0635 -0.0765 0.2717 0.086
H(3) -0.0231 -0.0886 0.3852 0.086
H(4) 0.1200 -0.1623 0.3090 0.071
H(5) 0.0823 -0.1666 0.1930 0.071
H(6) 0.1648 -0.1136 0.2104 0.071
H(7) 0.1185 0.0082 0.4409 0.070
H(8) 0.1647 0.0797 0.3611 0.070
H(9) 0.0820 0.1134 0.4071 0.070
H(10) 0.2506 0.2726 0.1156 0.067
H(11) 0.1621 0.3083 0.1052 0.067
H(12) 0.1924 0.2605 0.2138 0.067
H(13) 0.2492 0.0391 0.2071 0.072
H(14) 0.2458 -0.0168 0.0951 0.072
H(15) 0.3005 0.0788 0.1100 0.072
H(16) 0.2315 0.1689 -0.0769 0.062
H(17) 0.1770 0.0730 -0.0913 0.062
H(18) 0.1395 0.1823 -0.0897 0.062

loop_
_geom_angle_atom_site_label_1
_geom_angle_atom_site_label_2
_geom_angle_atom_site_label_3
_geom_angle_site_symmetry_1
_geom_angle_site_symmetry_2
_geom_angle_site_symmetry_3
_geom_angle
_geom_angle_publ_flag
P(1) Pt(1) P(2) . . . 97.27(9) yes
P(1) Pt(1) O(1) . . . 92.1(2) yes
P(1) Pt(1) O(2) . . . 171.1(2) yes
P(2) Pt(1) O(1) . . . 170.6(2) yes
P(2) Pt(1) O(2) . . . 89.3(2) yes
O(1) Pt(1) O(2) . . . 81.4(3) yes
Pt(1) P(1) C(11) . . . 110.0(4) yes
Pt(1) P(1) C(12) . . . 118.8(4) yes
Pt(1) P(1) C(13) . . . 114.4(4) yes
C(11) P(1) C(12) . . . 103.8(7) yes
C(11) P(1) C(13) . . . 102.3(7) yes
C(12) P(1) C(13) . . . 105.9(6) yes
Pt(1) P(2) C(21) . . . 110.8(4) yes
Pt(1) P(2) C(22) . . . 123.8(4) yes
Pt(1) P(2) C(23) . . . 109.6(4) yes
C(21) P(2) C(22) . . . 103.4(6) yes
C(21) P(2) C(23) . . . 104.1(6) yes
C(22) P(2) C(23) . . . 103.2(6) yes
Pt(1) O(1) C(1) . . . 112.7(6) yes
Pt(1) O(2) C(2) . . . 111.7(6) yes
O(1) C(1) O(4) . . . 123.0(10) yes
O(1) C(1) C(2) . . . 116.0(8) yes
O(4) C(1) C(2) . . . 121.0(10) yes
O(2) C(2) O(3) . . . 123.0(10) yes
O(2) C(2) C(1) . . . 116.3(8) yes
O(3) C(2) C(1) . . . 120.8(9) yes
P(1) C(11) H(1) . . . 109.58 no
P(2) C(21) H(10) . . . 111.38 no
P(1) C(11) H(2) . . . 109.62 no
P(2) C(21) H(11) . . . 109.83 no
P(1) C(11) H(3) . . . 112.26 no
P(2) C(21) H(12) . . . 110.77 no
H(1) C(11) H(2) . . . 105.90 no
H(10) C(21) H(11) . . . 108.19 no
H(1) C(11) H(3) . . . 109.64 no
H(10) C(21) H(12) . . . 109.51 no
H(2) C(11) H(3) . . . 109.65 no
H(11) C(21) H(12) . . . 107.03 no
P(1) C(12) H(4) . . . 110.43 no
P(2) C(22) H(13) . . . 110.51 no
P(1) C(12) H(5) . . . 108.63 no
P(2) C(22) H(14) . . . 109.98 no
P(1) C(12) H(6) . . . 111.32 no
P(2) C(22) H(15) . . . 112.33 no
H(4) C(12) H(5) . . . 107.05 no
H(13) C(22) H(14) . . . 105.80 no
H(4) C(12) H(6) . . . 111.14 no
H(13) C(22) H(15) . . . 109.39 no
H(5) C(12) H(6) . . . 108.12 no
H(14) C(22) H(15) . . . 108.61 no
P(1) C(13) H(7) . . . 111.63 no
P(2) C(23) H(16) . . . 111.64 no
P(1) C(13) H(8) . . . 111.68 no
P(2) C(23) H(17) . . . 111.04 no
P(1) C(13) H(9) . . . 109.27 no
P(2) C(23) H(18) . . . 110.87 no
H(7) C(13) H(8) . . . 110.44 no
H(16) C(23) H(17) . . . 108.19 no
H(7) C(13) H(9) . . . 106.77 no
H(16) C(23) H(18) . . . 107.99 no
H(8) C(13) H(9) . . . 106.80 no
H(17) C(23) H(18) . . . 106.93 no

loop_
_geom_bond_atom_site_label_1
_geom_bond_atom_site_label_2
_geom_bond_site_symmetry_1
_geom_bond_site_symmetry_2
_geom_bond_distance
_geom_bond_publ_flag
Pt(1) P(1) . . 2.212(2) yes
Pt(1) P(2) . . 2.219(2) yes
Pt(1) O(1) . . 2.064(6) yes
Pt(1) O(2) . . 2.066(6) yes
P(1) C(11) . . 1.790(10) yes
P(1) C(12) . . 1.800(10) yes
P(1) C(13) . . 1.800(10) yes
P(2) C(21) . . 1.790(10) yes
P(2) C(22) . . 1.790(10) yes
P(2) C(23) . . 1.790(10) yes
O(1) C(1) . . 1.300(10) yes
O(2) C(2) . . 1.300(10) yes
O(3) C(2) . . 1.210(10) yes
O(4) C(1) . . 1.210(10) yes
C(1) C(2) . . 1.530(10) yes
C(11) H(1) . . 0.971 no
C(21) H(10) . . 0.944 no
C(11) H(2) . . 0.971 no
C(21) H(11) . . 0.973 no
C(11) H(3) . . 0.930 no
C(21) H(12) . . 0.955 no
C(12) H(4) . . 0.944 no
C(22) H(13) . . 0.966 no
C(12) H(5) . . 0.984 no
C(22) H(14) . . 0.978 no
C(12) H(6) . . 0.936 no
C(22) H(15) . . 0.934 no
C(13) H(7) . . 0.949 no
C(23) H(16) . . 0.952 no
C(13) H(8) . . 0.943 no
C(23) H(17) . . 0.962 no
C(13) H(9) . . 0.983 no
C(23) H(18) . . 0.968 no

loop_
_geom_contact_atom_site_label_1
_geom_contact_atom_site_label_2
_geom_contact_distance
_geom_contact_site_symmetry_1
_geom_contact_site_symmetry_2
_geom_contact_publ_flag
O(1) C(23) 3.530(10) . 5 no
O(4) C(22) 3.78(2) . 5 no
O(1) C(22) 3.960(10) . 8_455 no
O(4) C(23) 3.81(2) . 5 no
O(2) C(11) 3.820(10) . 3 no
O(4) C(12) 3.860(10) . 3 no
O(2) C(12) 3.87(2) . 5 no
O(4) C(22) 3.94(2) . 8_455 no
O(2) C(13) 3.92(2) . 7_554 no
C(1) C(12) 3.620(10) . 3 no
O(3) C(22) 3.390(10) . 2_455 no
C(1) C(23) 3.92(2) . 5 no
O(3) C(12) 3.47(2) . 5 no
C(1) C(12) 4.00(2) . 5 no
O(3) C(12) 3.640(10) . 3 no
C(2) C(12) 3.53(2) . 5 no
O(3) C(21) 3.690(10) . 2_455 no
C(2) C(12) 3.59(2) . 3 no
O(3) C(13) 3.78(2) . 3 no
C(2) C(11) 3.91(2) . 3 no
O(3) C(11) 3.82(2) . 7_554 no
C(11) C(13) 3.84(2) . 5_556 no
O(3) C(11) 3.870(10) . 3 no
C(11) C(21) 3.84(2) . 3_545 no
O(3) C(23) 3.880(10) . 2_455 no
C(11) C(22) 3.89(2) . 8_455 no
O(4) C(21) 3.390(10) . 2_455 no
C(12) C(21) 3.73(2) . 6_545 no
O(4) C(23) 3.430(10) . 2_455 no
C(21) C(22) 3.92(2) . 6 no
O(4) C(13) 3.500(10) . 8_455 no
C(21) C(23) 3.99(2) . 7 no
O(1) H(17) 2.684 . 5 no
O(4) H(8) 2.662 . 8_455 no
O(1) H(4) 3.385 . 3 no
O(4) H(10) 2.716 . 2_455 no
O(1) H(13) 3.413 . 8_455 no
O(4) H(14) 2.881 . 5 no
O(1) H(15) 3.596 . 8_455 no
O(4) H(17) 2.945 . 5 no
O(1) H(18) 3.674 . 5 no
O(4) H(4) 3.036 . 3 no
O(1) H(5) 3.785 . 3 no
O(4) H(13) 3.171 . 8_455 no
O(2) H(9) 2.945 . 7_554 no
O(4) H(11) 3.324 . 7_455 no
O(2) H(5) 2.958 . 5 no
O(4) H(12) 3.487 . 8_455 no
O(2) H(3) 2.958 . 3 no
O(4) H(18) 3.526 . 2_455 no
O(2) H(4) 3.494 . 3 no
O(4) H(6) 3.581 . 5 no
O(2) H(2) 3.965 . 5 no
O(4) H(7) 3.663 . 8_455 no
O(2) H(2) 3.982 . 3 no
O(4) H(5) 3.786 . 5 no
O(3) H(15) 2.499 . 2_455 no
O(4) H(9) 3.789 . 8_455 no
O(3) H(5) 2.659 . 5 no
O(4) H(15) 3.946 . 8_455 no
O(3) H(4) 2.757 . 3 no
C(1) H(4) 2.769 . 3 no
O(3) H(10) 2.861 . 2_455 no
C(1) H(17) 3.055 . 5 no
O(3) H(1) 2.889 . 7_554 no
C(1) H(10) 3.385 . 2_455 no
O(3) H(7) 2.939 . 3 no
C(1) H(16) 3.402 . 2_455 no
O(3) H(3) 3.070 . 3 no
C(1) H(5) 3.434 . 5 no
O(3) H(16) 3.120 . 2_455 no
C(1) H(14) 3.475 . 5 no
O(3) H(9) 3.332 . 7_554 no
C(1) H(13) 3.663 . 8_455 no
O(3) H(6) 3.448 . 5 no
C(1) H(5) 3.686 . 3 no
O(3) H(4) 3.871 . 5 no
C(1) H(6) 3.687 . 5 no
O(3) H(14) 3.906 . 2_455 no
C(1) H(8) 3.757 . 8_455 no
O(3) H(13) 3.933 . 2_455 no
C(2) H(5) 2.690 . 5 no
O(4) H(16) 2.642 . 2_455 no
C(2) H(4) 2.707 . 3 no
C(2) H(3) 3.096 . 3 no
C(13) H(15) 3.586 . 4 no
C(2) H(10) 3.407 . 2_455 no
C(13) H(17) 3.875 . 4 no
C(2) H(6) 3.520 . 5 no
C(13) H(16) 3.915 . 4 no
C(2) H(9) 3.537 . 7_554 no
C(21) H(6) 2.991 . 6 no
C(2) H(16) 3.658 . 2_455 no
C(21) H(14) 3.134 . 6 no
C(2) H(15) 3.674 . 2_455 no
C(21) H(2) 3.312 . 3 no
C(2) H(7) 3.786 . 3 no
C(21) H(3) 3.545 . 3 no
C(2) H(5) 3.815 . 3 no
C(21) H(18) 3.579 . 7 no
C(2) H(1) 3.911 . 7_554 no
C(21) H(16) 3.684 . 7 no
C(11) H(11) 3.035 . 3_545 no
C(21) H(9) 3.796 . 7_554 no
C(11) H(7) 3.232 . 5_556 no
C(21) H(4) 3.850 . 6 no
C(11) H(15) 3.330 . 8_455 no
C(21) H(5) 3.866 . 6 no
C(11) H(9) 3.486 . 5_556 no
C(21) H(13) 3.877 . 6 no
C(11) H(12) 3.744 . 3_545 no
C(22) H(1) 3.199 . 8 no
C(11) H(17) 3.796 . 5 no
C(22) H(7) 3.260 . 4_554 no
C(11) H(13) 3.853 . 8_455 no
C(22) H(11) 3.483 . 6_545 no
C(11) H(18) 3.867 . 5 no
C(22) H(10) 3.620 . 6_545 no
C(11) H(14) 3.869 . 8_455 no
C(22) H(2) 3.713 . 8 no
C(12) H(10) 3.042 . 6_545 no
C(22) H(8) 3.950 . 4_554 no
C(12) H(16) 3.424 . 4 no
C(22) H(17) 3.966 . 4 no
C(12) H(12) 3.561 . 6_545 no
C(23) H(12) 3.085 . 7_554 no
C(13) H(3) 3.261 . 5_556 no
C(23) H(2) 3.369 . 5 no
C(13) H(11) 3.365 . 7 no
C(23) H(9) 3.632 . 7_554 no
C(13) H(18) 3.464 . 7 no
C(23) H(4) 3.706 . 4_554 no
C(13) H(1) 3.517 . 5_556 no
C(23) H(8) 3.786 . 7_554 no
C(13) H(14) 3.544 . 4 no
C(23) H(6) 3.841 . 4_554 no
C(23) H(7) 3.855 . 4_554 no
H(3) H(15) 3.656 . 8_455 no
C(23) H(13) 3.876 . 4_554 no
H(3) H(3) 3.710 . 5_556 no
C(23) H(8) 3.965 . 4_554 no
H(3) H(8) 3.898 . 5_556 no
H(1) H(15) 2.511 . 8_455 no
H(3) H(14) 3.970 . 8_455 no
H(1) H(7) 2.743 . 5_556 no
H(4) H(16) 2.841 . 4 no
H(1) H(11) 3.241 . 3_545 no
H(4) H(10) 3.308 . 6_545 no
H(1) H(13) 3.276 . 8_455 no
H(4) H(12) 3.482 . 6_545 no
H(1) H(14) 3.335 . 8_455 no
H(4) H(17) 3.778 . 4 no
H(1) H(9) 3.423 . 5_556 no
H(5) H(10) 3.044 . 6_545 no
H(1) H(3) 3.629 . 5_556 no
H(5) H(12) 3.879 . 6_545 no
H(1) H(17) 3.906 . 5 no
H(5) H(18) 3.911 . 5 no
H(2) H(11) 2.684 . 3_545 no
H(5) H(15) 3.973 . 6_545 no
H(2) H(17) 2.905 . 5 no
H(6) H(10) 2.349 . 6_545 no
H(2) H(18) 2.905 . 5 no
H(6) H(12) 2.888 . 6_545 no
H(2) H(12) 3.021 . 3_545 no
H(6) H(16) 3.204 . 4 no
H(2) H(15) 3.361 . 8_455 no
H(6) H(11) 3.318 . 6_545 no
H(2) H(13) 3.473 . 8_455 no
H(6) H(17) 3.621 . 4 no
H(2) H(14) 3.654 . 8_455 no
H(7) H(15) 2.714 . 4 no
H(2) H(7) 3.738 . 5_556 no
H(7) H(14) 2.946 . 4 no
H(2) H(16) 3.865 . 5 no
H(7) H(11) 3.199 . 7 no
H(2) H(10) 3.932 . 3_545 no
H(7) H(16) 3.404 . 4 no
H(2) H(9) 3.969 . 5_556 no
H(7) H(17) 3.589 . 4 no
H(3) H(11) 2.678 . 3_545 no
H(7) H(13) 3.978 . 4 no
H(3) H(9) 2.741 . 5_556 no
H(8) H(18) 3.177 . 7 no
H(3) H(7) 2.852 . 5_556 no
H(8) H(11) 3.319 . 7 no
H(3) H(12) 3.643 . 3_545 no
H(8) H(14) 3.328 . 4 no
H(8) H(16) 3.532 . 7 no
H(8) H(15) 3.719 . 4 no
H(8) H(16) 3.741 . 4 no
H(8) H(10) 3.925 . 7 no
H(9) H(18) 2.822 . 7 no
H(9) H(11) 2.946 . 7 no
H(9) H(16) 3.774 . 7 no
H(9) H(14) 3.885 . 4 no
H(10) H(14) 2.747 . 6 no
H(10) H(13) 3.638 . 6 no
H(10) H(16) 3.849 . 7 no
H(11) H(14) 2.744 . 6 no
H(11) H(13) 3.568 . 6 no
H(11) H(15) 3.568 . 6 no
H(11) H(18) 3.752 . 7 no
H(12) H(18) 2.665 . 7 no
H(12) H(16) 2.795 . 7 no
H(12) H(17) 3.228 . 7 no
H(12) H(14) 3.396 . 6 no
H(12) H(13) 3.749 . 6 no
H(13) H(17) 3.116 . 4 no
H(13) H(16) 3.792 . 4 no
